data_7008027
loop_
_publ_author_name
'Goicoechea, Jose M.'
'Mahon, Mary F.'
'Whittlesey, Michael K.'
'Kumar, P. G. Anil'
'Pregosin, Paul S.'

_publ_section_title
;
 Mononuclear and dinuclear complexes with a [Ru(tBu2PCH2CH2PtBu2)(CO)]
 core.
;
_journal_issue 3
_journal_name_full 'Dalton transactions (Cambridge, England : 2003)'
_journal_page_first 588
_journal_page_last 597
_journal_paper_doi 10.1039/b415812a
_journal_year 2005
_chemical_formula_sum 'C19 H40 Cl2 O P2 Ru'
_chemical_formula_weight 518.42
_chemical_name_systematic
;
?
;
_space_group_IT_number 14
_symmetry_cell_setting monoclinic
_symmetry_space_group_name_Hall '-P 2ybc'
_symmetry_space_group_name_H-M 'P 1 21/c 1'
_atom_sites_solution_hydrogens geom
_atom_sites_solution_primary direct
_atom_sites_solution_secondary difmap
_audit_creation_method SHELXL-97
_cell_angle_alpha 90.00
_cell_angle_beta 109.178(1)
_cell_angle_gamma 90.00
_cell_formula_units_Z 4
_cell_length_a 11.0660(1)
_cell_length_b 15.7550(2)
_cell_length_c 14.3190(1)
_cell_measurement_temperature 150(2)
_cell_volume 2357.90(4)
_computing_cell_refinement 'HKL Scalepack (Otwinowski & Minor 1997)'
_computing_data_reduction 'Denzo and Scalepack (otwinowski & Minor, 1997)'
_computing_molecular_graphics 'ORTEX (P.McArdle, 1995)'
_computing_publication_material 'SHELXL-97/2 (Sheldrick,1997)'
_computing_structure_refinement 'SHELXL-97/2 (Sheldrick, 1997)'
_computing_structure_solution 'SHELXS-97 (Sheldrick, 1990)'
_diffrn_measured_fraction_theta_full 0.997
_diffrn_measured_fraction_theta_max 0.997
_diffrn_measurement_device_type KappaCCD
_diffrn_measurement_method KappaCCD
_diffrn_radiation_monochromator graphite
_diffrn_radiation_source 'fine focus sealed tube'
_diffrn_radiation_type MoK\a
_diffrn_reflns_av_R_equivalents 0.0476
_diffrn_reflns_av_sigmaI/netI 0.0264
_diffrn_reflns_limit_h_max 15
_diffrn_reflns_limit_h_min -15
_diffrn_reflns_limit_k_max 22
_diffrn_reflns_limit_k_min -22
_diffrn_reflns_limit_l_max 18
_diffrn_reflns_limit_l_min -20
_diffrn_reflns_number 50276
_diffrn_reflns_theta_full 30.05
_diffrn_reflns_theta_max 30.05
_diffrn_reflns_theta_min 3.83
_exptl_absorpt_coefficient_mu 1.033
_exptl_absorpt_correction_T_max 0.8200
_exptl_absorpt_correction_T_min 0.7468
_exptl_absorpt_correction_type multi-scan
_exptl_absorpt_process_details
;
multi-scan from symmetry-related measurements
Sortav (Blessing 1995)
;
_exptl_crystal_colour orange
_exptl_crystal_density_diffrn 1.460
_exptl_crystal_density_method 'not measured'
_exptl_crystal_description block
_exptl_crystal_F_000 1080
_exptl_crystal_size_max 0.30
_exptl_crystal_size_mid 0.20
_exptl_crystal_size_min 0.20
_refine_diff_density_max 0.605
_refine_diff_density_min -0.671
_refine_diff_density_rms 0.068
_refine_ls_extinction_method none
_refine_ls_goodness_of_fit_ref 1.055
_refine_ls_hydrogen_treatment mixed
_refine_ls_matrix_type full
_refine_ls_number_parameters 260
_refine_ls_number_reflns 6879
_refine_ls_number_restraints 0
_refine_ls_restrained_S_all 1.055
_refine_ls_R_factor_all 0.0304
_refine_ls_R_factor_gt 0.0239
_refine_ls_shift/su_max 0.002
_refine_ls_shift/su_mean 0.000
_refine_ls_structure_factor_coef Fsqd
_refine_ls_weighting_details
; calc
[1.00000+0.00000exp(0.00(sin\q/\l)^2^)]/
[\s^2^(Fo^2^)+0.0000+1.4821*P+(0.0190P)^2^+0.0000sin\q/\l]
where P = 0.00000Fo^2^ + 1.00000Fc^2^
;
_refine_ls_weighting_scheme calc
_refine_ls_wR_factor_gt 0.0533
_refine_ls_wR_factor_ref 0.0565
_reflns_number_gt 6074
_reflns_number_total 6879
_reflns_threshold_expression >2sigma(I)
_cod_data_source_file b415812a.txt
_cod_data_source_block k03mkw6
_cod_depositor_comments
;
The following automatic conversions were performed:
'_symmetry_cell_setting' value 'Monoclinic' changed to 'monoclinic'
according to '/home/saulius/struct/CIF-dictionaries/cif_core.dic'
dictionary named 'cif_core.dic' version 2.4.1 from
2010-06-29.

'_exptl_absorpt_correction_type' value 'Multiscan' changed to
'multi-scan' according to
'/home/saulius/struct/CIF-dictionaries/cif_core.dic' dictionary named
'cif_core.dic' version 2.4.1 from 2010-06-29.

Automatic conversion script
Id: cif_fix_enum 1527 2010-12-29 10:47:43Z saulius 
;
_cod_original_sg_symbol_H-M P21/c
_cod_database_code 7008027

loop_
_symmetry_equiv_pos_as_xyz
'x, y, z'
'-x, y+1/2, -z+1/2'
'-x, -y, -z'
'x, -y-1/2, z-1/2'

loop_
_atom_site_label
_atom_site_type_symbol
_atom_site_fract_x
_atom_site_fract_y
_atom_site_fract_z
_atom_site_U_iso_or_equiv
_atom_site_adp_type
_atom_site_occupancy
_atom_site_symmetry_multiplicity
_atom_site_calc_flag
_atom_site_refinement_flags
_atom_site_disorder_assembly
_atom_site_disorder_group
Ru1 Ru 0.020878(11) 0.200641(7) 0.714901(8) 0.01501(4) Uani 1 1 d . . .
Cl1 Cl -0.12123(4) 0.30503(2) 0.61263(3) 0.02640(9) Uani 1 1 d . . .
Cl2 Cl 0.18536(4) 0.30534(2) 0.73473(3) 0.02933(9) Uani 1 1 d . . .
P1 P -0.14341(3) 0.11283(2) 0.72503(3) 0.01545(7) Uani 1 1 d . . .
P2 P 0.16198(3) 0.10999(2) 0.83287(3) 0.01558(7) Uani 1 1 d . . .
O1 O 0.03484(12) 0.11971(7) 0.53426(8) 0.0267(2) Uani 1 1 d . . .
C1 C 0.03156(14) 0.14692(9) 0.60823(11) 0.0194(3) Uani 1 1 d . . .
C2 C -0.06992(14) 0.02211(9) 0.80482(11) 0.0188(3) Uani 1 1 d . . .
H2A H -0.1293 0.0020 0.8388 0.023 Uiso 1 1 calc R . .
H2B H -0.0576 -0.0249 0.7629 0.023 Uiso 1 1 calc R . .
C3 C 0.05890(14) 0.04349(9) 0.88242(11) 0.0183(3) Uani 1 1 d . . .
H3A H 0.1045 -0.0100 0.9087 0.022 Uiso 1 1 calc R . .
H3B H 0.0436 0.0738 0.9381 0.022 Uiso 1 1 calc R . .
C4 C -0.25998(14) 0.05965(10) 0.61359(11) 0.0211(3) Uani 1 1 d . . .
C5 C -0.19135(17) -0.00921(11) 0.57340(12) 0.0272(3) Uani 1 1 d . . .
H5A H -0.2512 -0.0335 0.5128 0.041 Uiso 1 1 calc R . .
H5B H -0.1605 -0.0540 0.6230 0.041 Uiso 1 1 calc R . .
H5C H -0.1187 0.0161 0.5588 0.041 Uiso 1 1 calc R . .
C6 C -0.36746(16) 0.01496(12) 0.64116(13) 0.0306(4) Uani 1 1 d . . .
H6A H -0.4211 -0.0175 0.5843 0.046 Uiso 1 1 calc R . .
H6B H -0.4199 0.0575 0.6598 0.046 Uiso 1 1 calc R . .
H6C H -0.3297 -0.0235 0.6969 0.046 Uiso 1 1 calc R . .
C7 C -0.31598(17) 0.12457(12) 0.53006(12) 0.0294(4) Uani 1 1 d . . .
H7A H -0.2461 0.1530 0.5145 0.044 Uiso 1 1 calc R . .
H7B H -0.3664 0.1668 0.5515 0.044 Uiso 1 1 calc R . .
H7C H -0.3710 0.0952 0.4711 0.044 Uiso 1 1 calc R . .
C8 C -0.23188(15) 0.17577(10) 0.79517(11) 0.0211(3) Uani 1 1 d . . .
C9 C -0.28064(16) 0.12101(11) 0.86413(12) 0.0278(3) Uani 1 1 d . . .
H9A H -0.2081 0.0930 0.9130 0.042 Uiso 1 1 calc R . .
H9B H -0.3400 0.0780 0.8252 0.042 Uiso 1 1 calc R . .
H9C H -0.3250 0.1571 0.8982 0.042 Uiso 1 1 calc R . .
C10 C -0.34313(17) 0.22823(12) 0.72700(13) 0.0308(4) Uani 1 1 d . . .
H10A H -0.4123 0.1901 0.6902 0.046 Uiso 1 1 calc R . .
H10B H -0.3132 0.2607 0.6805 0.046 Uiso 1 1 calc R . .
H10C H -0.3748 0.2673 0.7669 0.046 Uiso 1 1 calc R . .
C11 C -0.13132(17) 0.23763(11) 0.85932(12) 0.0250(3) Uani 1 1 d . . .
C12 C 0.25747(14) 0.03401(10) 0.78262(11) 0.0209(3) Uani 1 1 d . . .
C13 C 0.16566(16) -0.02972(10) 0.71283(12) 0.0234(3) Uani 1 1 d . . .
H13A H 0.2126 -0.0635 0.6787 0.035 Uiso 1 1 calc R . .
H13B H 0.0964 0.0012 0.6641 0.035 Uiso 1 1 calc R . .
H13C H 0.1295 -0.0674 0.7513 0.035 Uiso 1 1 calc R . .
C14 C 0.32875(16) 0.08392(11) 0.72404(13) 0.0282(3) Uani 1 1 d . . .
H14A H 0.3925 0.1212 0.7691 0.042 Uiso 1 1 calc R . .
H14B H 0.2674 0.1182 0.6730 0.042 Uiso 1 1 calc R . .
H14C H 0.3717 0.0441 0.6928 0.042 Uiso 1 1 calc R . .
C15 C 0.35465(16) -0.01940(11) 0.86279(13) 0.0294(4) Uani 1 1 d . . .
H15A H 0.3948 -0.0609 0.8313 0.044 Uiso 1 1 calc R . .
H15B H 0.3105 -0.0492 0.9023 0.044 Uiso 1 1 calc R . .
H15C H 0.4205 0.0179 0.9058 0.044 Uiso 1 1 calc R . .
C16 C 0.27332(15) 0.16190(10) 0.95004(11) 0.0220(3) Uani 1 1 d . . .
C17 C 0.39696(17) 0.19557(12) 0.93608(14) 0.0318(4) Uani 1 1 d . . .
H17A H 0.3751 0.2326 0.8779 0.048 Uiso 1 1 calc R . .
H17B H 0.4483 0.1477 0.9266 0.048 Uiso 1 1 calc R . .
H17C H 0.4461 0.2278 0.9948 0.048 Uiso 1 1 calc R . .
C18 C 0.30871(16) 0.10083(11) 1.03921(12) 0.0280(3) Uani 1 1 d . . .
H18A H 0.3690 0.1289 1.0969 0.042 Uiso 1 1 calc R . .
H18B H 0.3484 0.0496 1.0234 0.042 Uiso 1 1 calc R . .
H18C H 0.2312 0.0852 1.0540 0.042 Uiso 1 1 calc R . .
C19 C 0.20292(18) 0.23715(11) 0.97676(13) 0.0276(3) Uani 1 1 d . . .
H11A H -0.0958(19) 0.2746(13) 0.8190(15) 0.031(5) Uiso 1 1 d . . .
H19A H 0.130(2) 0.2172(13) 0.9970(15) 0.032(5) Uiso 1 1 d . . .
H11B H -0.060(2) 0.2093(14) 0.9095(17) 0.044(6) Uiso 1 1 d . . .
H19B H 0.171(2) 0.2776(14) 0.9215(16) 0.034(5) Uiso 1 1 d . . .
H11C H -0.172(2) 0.2721(14) 0.8911(16) 0.039(6) Uiso 1 1 d . . .
H19C H 0.263(2) 0.2652(14) 1.0347(16) 0.036(5) Uiso 1 1 d . . .

loop_
_atom_site_aniso_label
_atom_site_aniso_U_11
_atom_site_aniso_U_22
_atom_site_aniso_U_33
_atom_site_aniso_U_23
_atom_site_aniso_U_13
_atom_site_aniso_U_12
Ru1 0.02074(6) 0.01095(6) 0.01489(6) 0.00045(4) 0.00795(4) 0.00059(4)
Cl1 0.0385(2) 0.01882(17) 0.02087(18) 0.00494(13) 0.00837(16) 0.00855(15)
Cl2 0.0363(2) 0.01916(18) 0.0343(2) 0.00082(15) 0.01406(18) -0.00920(15)
P1 0.01608(16) 0.01589(17) 0.01456(16) 0.00019(13) 0.00528(13) 0.00091(13)
P2 0.01581(16) 0.01370(16) 0.01750(17) -0.00022(13) 0.00584(13) 0.00007(13)
O1 0.0389(7) 0.0241(6) 0.0220(5) -0.0012(4) 0.0167(5) 0.0009(5)
C1 0.0237(7) 0.0148(6) 0.0220(7) 0.0029(5) 0.0104(6) 0.0002(5)
C2 0.0196(7) 0.0155(6) 0.0212(7) 0.0024(5) 0.0067(6) -0.0017(5)
C3 0.0190(7) 0.0170(7) 0.0187(7) 0.0033(5) 0.0059(6) 0.0002(5)
C4 0.0191(7) 0.0249(7) 0.0181(7) -0.0028(6) 0.0043(6) -0.0032(6)
C5 0.0297(8) 0.0257(8) 0.0254(8) -0.0092(6) 0.0080(7) -0.0041(6)
C6 0.0223(8) 0.0405(10) 0.0279(8) -0.0035(7) 0.0066(7) -0.0108(7)
C7 0.0301(9) 0.0349(9) 0.0185(7) 0.0012(7) 0.0017(6) 0.0020(7)
C8 0.0212(7) 0.0249(7) 0.0195(7) -0.0001(6) 0.0099(6) 0.0045(6)
C9 0.0279(8) 0.0357(9) 0.0240(8) -0.0006(7) 0.0144(7) -0.0008(7)
C10 0.0291(9) 0.0357(9) 0.0296(9) 0.0021(7) 0.0124(7) 0.0135(7)
C11 0.0313(9) 0.0229(8) 0.0229(8) -0.0046(6) 0.0116(7) 0.0015(7)
C12 0.0191(7) 0.0206(7) 0.0239(7) -0.0024(6) 0.0082(6) 0.0032(5)
C13 0.0274(8) 0.0177(7) 0.0261(8) -0.0026(6) 0.0102(6) 0.0030(6)
C14 0.0241(8) 0.0325(9) 0.0328(9) -0.0039(7) 0.0160(7) -0.0017(7)
C15 0.0252(8) 0.0283(8) 0.0319(9) -0.0007(7) 0.0057(7) 0.0108(7)
C16 0.0208(7) 0.0219(7) 0.0212(7) -0.0041(6) 0.0039(6) -0.0015(6)
C17 0.0238(8) 0.0356(10) 0.0340(9) -0.0075(7) 0.0069(7) -0.0094(7)
C18 0.0249(8) 0.0332(9) 0.0213(8) 0.0001(7) 0.0013(6) 0.0035(7)
C19 0.0323(9) 0.0247(8) 0.0247(8) -0.0072(7) 0.0078(7) 0.0003(7)

loop_
_atom_type_symbol
_atom_type_description
_atom_type_scat_dispersion_real
_atom_type_scat_dispersion_imag
_atom_type_scat_source
C C 0.0033 0.0016 'International Tables Vol C Tables 4.2.6.8 and 6.1.1.4'
H H 0.0000 0.0000 'International Tables Vol C Tables 4.2.6.8 and 6.1.1.4'
P P 0.1023 0.0942 'International Tables Vol C Tables 4.2.6.8 and 6.1.1.4'
O O 0.0106 0.0060 'International Tables Vol C Tables 4.2.6.8 and 6.1.1.4'
Cl Cl 0.1484 0.1585 'International Tables Vol C Tables 4.2.6.8 and 6.1.1.4'
Ru Ru -1.2594 0.8363 'International Tables Vol C Tables 4.2.6.8 and 6.1.1.4'

loop_
_geom_angle_atom_site_label_1
_geom_angle_atom_site_label_2
_geom_angle_atom_site_label_3
_geom_angle
_geom_angle_site_symmetry_1
_geom_angle_site_symmetry_3
_geom_angle_publ_flag
C1 Ru1 P1 92.53(5) . . ?
C1 Ru1 P2 96.38(5) . . ?
P1 Ru1 P2 86.702(13) . . ?
C1 Ru1 Cl2 99.57(5) . . ?
P1 Ru1 Cl2 167.902(15) . . ?
P2 Ru1 Cl2 91.915(14) . . ?
C1 Ru1 Cl1 90.98(5) . . ?
P1 Ru1 Cl1 94.384(14) . . ?
P2 Ru1 Cl1 172.512(14) . . ?
Cl2 Ru1 Cl1 85.471(15) . . ?
C1 Ru1 H11A 154.9(5) . . ?
P1 Ru1 H11A 71.3(5) . . ?
P2 Ru1 H11A 101.6(5) . . ?
Cl2 Ru1 H11A 97.3(5) . . ?
Cl1 Ru1 H11A 71.9(5) . . ?
C1 Ru1 H19B 146.2(4) . . ?
P1 Ru1 H19B 110.8(4) . . ?
P2 Ru1 H19B 62.4(4) . . ?
Cl2 Ru1 H19B 58.4(4) . . ?
Cl1 Ru1 H19B 110.4(4) . . ?
H11A Ru1 H19B 58.8(6) . . ?
C1 Ru1 H11B 152.0(4) . . ?
P1 Ru1 H11B 61.5(4) . . ?
P2 Ru1 H11B 73.2(4) . . ?
Cl2 Ru1 H11B 106.6(4) . . ?
Cl1 Ru1 H11B 100.8(4) . . ?
H11A Ru1 H11B 29.7(6) . . ?
H19B Ru1 H11B 51.0(6) . . ?
C1 Ru1 H19A 148.2(3) . . ?
P1 Ru1 H19A 87.5(3) . . ?
P2 Ru1 H19A 51.8(3) . . ?
Cl2 Ru1 H19A 82.2(3) . . ?
Cl1 Ru1 H19A 120.8(3) . . ?
H11A Ru1 H19A 52.9(5) . . ?
H19B Ru1 H19A 24.2(5) . . ?
H11B Ru1 H19A 32.7(5) . . ?
C2 P1 C4 102.69(7) . . ?
C2 P1 C8 106.06(7) . . ?
C4 P1 C8 110.59(7) . . ?
C2 P1 Ru1 107.76(5) . . ?
C4 P1 Ru1 122.85(5) . . ?
C8 P1 Ru1 105.78(5) . . ?
C3 P2 C12 106.22(7) . . ?
C3 P2 C16 101.92(7) . . ?
C12 P2 C16 109.03(7) . . ?
C3 P2 Ru1 105.65(5) . . ?
C12 P2 Ru1 115.54(5) . . ?
C16 P2 Ru1 116.94(5) . . ?
O1 C1 Ru1 173.16(13) . . ?
C3 C2 P1 113.30(10) . . ?
C2 C3 P2 112.98(10) . . ?
C5 C4 C7 107.43(13) . . ?
C5 C4 C6 106.89(13) . . ?
C7 C4 C6 110.78(14) . . ?
C5 C4 P1 110.17(11) . . ?
C7 C4 P1 110.53(11) . . ?
C6 C4 P1 110.92(11) . . ?
C11 C8 C9 108.07(13) . . ?
C11 C8 C10 108.08(14) . . ?
C9 C8 C10 109.45(13) . . ?
C11 C8 P1 104.47(10) . . ?
C9 C8 P1 113.46(11) . . ?
C10 C8 P1 112.96(11) . . ?
H11C C11 H11B 108.4(18) . . ?
H11C C11 H11A 107.2(18) . . ?
H11B C11 H11A 108.3(17) . . ?
H11C C11 C8 107.1(14) . . ?
H11B C11 C8 113.6(13) . . ?
H11A C11 C8 112.0(12) . . ?
C15 C12 C13 106.12(13) . . ?
C15 C12 C14 109.11(13) . . ?
C13 C12 C14 109.01(13) . . ?
C15 C12 P2 113.80(11) . . ?
C13 C12 P2 109.15(10) . . ?
C14 C12 P2 109.52(11) . . ?
C19 C16 C17 108.15(14) . . ?
C19 C16 C18 106.68(14) . . ?
C17 C16 C18 109.10(13) . . ?
C19 C16 P2 108.43(11) . . ?
C17 C16 P2 112.20(11) . . ?
C18 C16 P2 112.04(11) . . ?
H19C C19 H19B 110.5(17) . . ?
H19C C19 H19A 106.7(17) . . ?
H19B C19 H19A 109.0(17) . . ?
H19C C19 C16 107.5(12) . . ?
H19B C19 C16 112.2(12) . . ?
H19A C19 C16 110.8(12) . . ?

loop_
_geom_bond_atom_site_label_1
_geom_bond_atom_site_label_2
_geom_bond_distance
_geom_bond_site_symmetry_2
_geom_bond_publ_flag
Ru1 C1 1.7838(15) . ?
Ru1 P1 2.3267(4) . ?
Ru1 P2 2.3660(4) . ?
Ru1 Cl2 2.4031(4) . ?
Ru1 Cl1 2.4103(4) . ?
Ru1 H11A 2.55(2) . ?
Ru1 H19B 3.12(2) . ?
Ru1 H11B 3.20(2) . ?
Ru1 H19A 3.83(2) . ?
P1 C2 1.8437(15) . ?
P1 C4 1.8868(15) . ?
P1 C8 1.8964(15) . ?
P2 C3 1.8531(15) . ?
P2 C12 1.8887(15) . ?
P2 C16 1.9088(15) . ?
O1 C1 1.1542(18) . ?
C2 C3 1.530(2) . ?
C4 C5 1.540(2) . ?
C4 C7 1.541(2) . ?
C4 C6 1.541(2) . ?
C8 C11 1.536(2) . ?
C8 C9 1.536(2) . ?
C8 C10 1.537(2) . ?
C11 H11C 0.92(2) . ?
C11 H11B 0.99(2) . ?
C11 H11A 0.99(2) . ?
C12 C15 1.540(2) . ?
C12 C13 1.540(2) . ?
C12 C14 1.542(2) . ?
C16 C19 1.535(2) . ?
C16 C17 1.541(2) . ?
C16 C18 1.543(2) . ?
C19 H19C 0.98(2) . ?
C19 H19B 0.99(2) . ?
C19 H19A 0.99(2) . ?
